data_7704314
loop_
_publ_author_name
'Lai, Ya-Liang'
'Wang, Xue-Zhi'
'Dai, Rui-Rong'
'Huang, Yong-Liang'
'Zhou, Xian-Chao'
'Zhou, Xiao-Ping'
'Li, Dan'

_publ_section_title
;
 Self-assembly of mixed-valence and heterometallic metallocycles:
 efficient catalysts for the oxidation of alcohols to aldehydes in ambient
 air.
;
_journal_issue 22
_journal_name_full 'Dalton transactions (Cambridge, England : 2003)'
_journal_page_first 7304
_journal_page_last 7308
_journal_paper_doi 10.1039/d0dt01340d
_journal_volume 49
_journal_year 2020
_chemical_formula_moiety 'C36 H42 Ag3 Cu3 N20 O6, N O3'
_chemical_formula_sum 'C36 H42 Ag3 Cu3 N21 O9'
_chemical_formula_weight 1427.13
_space_group_crystal_system triclinic
_space_group_IT_number 2
_space_group_name_Hall '-P 1'
_space_group_name_H-M_alt 'P -1'
_atom_sites_solution_hydrogens geom
_audit_creation_date 2020-02-04
_audit_creation_method
;
Olex2 1.2
(compiled 2018.05.29 svn.r3508 for OlexSys, GUI svn.r5506)
;
_audit_update_record
;
2020-02-05 deposited with the CCDC.	2020-05-04 downloaded from the CCDC.
;
_cell_angle_alpha 109.865(4)
_cell_angle_beta 96.933(4)
_cell_angle_gamma 102.870(5)
_cell_formula_units_Z 2
_cell_length_a 9.4794(6)
_cell_length_b 15.6237(8)
_cell_length_c 17.3463(6)
_cell_measurement_reflns_used 11000
_cell_measurement_temperature 100.01(13)
_cell_measurement_theta_max 75.8960
_cell_measurement_theta_min 3.2890
_cell_volume 2300.8(2)
_computing_cell_refinement 'CrysAlisPro 1.171.39.33c (Rigaku OD, 2017)'
_computing_data_collection 'CrysAlisPro 1.171.39.33c (Rigaku OD, 2017)'
_computing_data_reduction 'CrysAlisPro 1.171.39.33c (Rigaku OD, 2017)'
_computing_molecular_graphics 'Olex2 (Dolomanov et al., 2009)'
_computing_publication_material 'Olex2 (Dolomanov et al., 2009)'
_computing_structure_refinement 'ShelXL (Sheldrick, 2015)'
_computing_structure_solution 'SHELXT 2014/5 (Sheldrick, 2014)'
_diffrn_ambient_environment N~2~
_diffrn_ambient_temperature 100.01(13)
_diffrn_detector 'CCD plate'
_diffrn_measured_fraction_theta_full 0.992
_diffrn_measured_fraction_theta_max 0.945
_diffrn_measurement_details
;
List of Runs (angles in degrees, time in seconds):

  # Type    Start    End  Width  t~exp~   \w     \q     \k     \f   Frames
#--------------------------------------------------------------------------
  1  \w      0.00  25.00   0.50    0.50    --    0.00  14.00  44.00   50
  2  \w    -65.00  -8.00   0.50    0.50    --    0.00 -14.00-127.00  114
  3  \w     15.00 143.00   0.50    1.70    --  102.90 -14.00-127.00  256
  4  \w    127.00 157.00   0.50    1.70    --  102.90  14.00  44.00   60
  5  \w    -31.00  48.00   0.50    0.50    --    0.00  77.00  90.00  158
  6  \w    -25.00  82.00   0.50    0.50    --    0.00  57.00  30.00  214
  7  \w    -34.00  12.00   0.50    0.50    --    0.00  82.00   0.00   92
  8  \w    -37.00   6.00   0.50    0.50    --    0.00 -82.00  60.00   86
  9  \w     73.00 100.00   0.50    1.70    --  102.90 -82.00 -90.00   54
 10  \w     70.00 191.00   0.50    1.70    --  102.90  19.00-120.00  242
 11  \w    101.00 127.00   0.50    1.70    --  102.90 -82.00 150.00   52
 12  \w     81.00 108.00   0.50    1.70    --  102.90 -82.00  60.00   54
 13  \w    163.00 191.00   0.50    1.70    --  102.90  82.00-180.00   56
 14  \w     29.00 133.00   0.50    1.70    --  102.90 -82.00  30.00  208
 15  \w     91.00 121.00   0.50    1.70    --  102.90  19.00-150.00   60
 16  \w     24.00 137.00   0.50    1.70    --  102.90 -82.00 120.00  226
 17  \w    138.00 192.00   0.50    1.70    --  102.90  19.00 -60.00  108
 18  \w     93.00 120.00   0.50    1.70    --  102.90 -82.00-180.00   54
 19  \w     63.00  88.00   0.50    1.70    --  102.90 -82.00-180.00   50
 20  \w     70.00 112.00   0.50    1.70    --  102.90  19.00 -60.00   84
 21  \w    113.00 138.00   0.50    1.70    --  102.90  82.00-180.00   50
 22  \w     44.00 121.00   0.50    1.70    --  102.90 -82.00 -60.00  154
 23  \w     25.00 128.00   0.50    1.70    --  102.90 -57.00 -90.00  206
 24  \w     25.00 132.00   0.50    1.70    --  102.90 -82.00  90.00  214
;
_diffrn_measurement_device 'four-circle diffractometer'
_diffrn_measurement_device_type 'XtaLAB AFC12 (RINC): Kappa single'
_diffrn_measurement_method '\w scans'
_diffrn_orient_matrix_type 'CrysAlisPro convention (1999,Acta A55,543-557)'
_diffrn_orient_matrix_UB_11 0.0623823000
_diffrn_orient_matrix_UB_12 0.1059089000
_diffrn_orient_matrix_UB_13 0.0163079000
_diffrn_orient_matrix_UB_21 0.1507226000
_diffrn_orient_matrix_UB_22 -0.0160878000
_diffrn_orient_matrix_UB_23 -0.0146495000
_diffrn_orient_matrix_UB_31 -0.0501812000
_diffrn_orient_matrix_UB_32 -0.0216733000
_diffrn_orient_matrix_UB_33 -0.0941568000
_diffrn_radiation_monochromator mirror
_diffrn_radiation_probe x-ray
_diffrn_radiation_type CuK\a
_diffrn_radiation_wavelength 1.54184
_diffrn_reflns_av_R_equivalents 0.0582
_diffrn_reflns_av_unetI/netI 0.0527
_diffrn_reflns_Laue_measured_fraction_full 0.992
_diffrn_reflns_Laue_measured_fraction_max 0.945
_diffrn_reflns_limit_h_max 11
_diffrn_reflns_limit_h_min -11
_diffrn_reflns_limit_k_max 19
_diffrn_reflns_limit_k_min -19
_diffrn_reflns_limit_l_max 14
_diffrn_reflns_limit_l_min -21
_diffrn_reflns_number 22359
_diffrn_reflns_point_group_measured_fraction_full 0.992
_diffrn_reflns_point_group_measured_fraction_max 0.945
_diffrn_reflns_theta_full 67.684
_diffrn_reflns_theta_max 77.073
_diffrn_reflns_theta_min 3.135
_diffrn_source 'Rotating-anode X-ray tube (dual wavelength)'
_diffrn_source_type 'Rigaku (Cu) X-ray DW Source'
_exptl_absorpt_coefficient_mu 12.226
_exptl_absorpt_correction_T_max 1.00000
_exptl_absorpt_correction_T_min 0.21488
_exptl_absorpt_correction_type multi-scan
_exptl_absorpt_process_details
;
CrysAlisPro 1.171.39.33c (Rigaku Oxford Diffraction, 2017)
Empirical absorption correction using spherical harmonics,
 implemented in SCALE3 ABSPACK scaling algorithm.
;
_exptl_crystal_colour 'clear light green'
_exptl_crystal_colour_lustre clear
_exptl_crystal_colour_modifier light
_exptl_crystal_colour_primary green
_exptl_crystal_density_diffrn 2.060
_exptl_crystal_description needle
_exptl_crystal_F_000 1410
_exptl_crystal_size_max 0.02
_exptl_crystal_size_mid 0.02
_exptl_crystal_size_min 0.02
_refine_diff_density_max 2.990
_refine_diff_density_min -1.910
_refine_diff_density_rms 0.241
_refine_ls_extinction_method none
_refine_ls_goodness_of_fit_ref 1.098
_refine_ls_hydrogen_treatment constr
_refine_ls_matrix_type full
_refine_ls_number_parameters 678
_refine_ls_number_reflns 9200
_refine_ls_number_restraints 15
_refine_ls_restrained_S_all 1.109
_refine_ls_R_factor_all 0.0835
_refine_ls_R_factor_gt 0.0767
_refine_ls_shift/su_max 0.001
_refine_ls_shift/su_mean 0.000
_refine_ls_structure_factor_coef Fsqd
_refine_ls_weighting_details 'w=1/[\s^2^(Fo^2^)+(0.1582P)^2^+8.6304P] where P=(Fo^2^+2Fc^2^)/3'
_refine_ls_weighting_scheme calc
_refine_ls_wR_factor_gt 0.2203
_refine_ls_wR_factor_ref 0.2332
_reflns_Friedel_coverage 0.000
_reflns_number_gt 8051
_reflns_number_total 9200
_reflns_threshold_expression 'I > 2\s(I)'
_cod_data_source_file d0dt01340d2.cif
_cod_data_source_block 3
_cod_depositor_comments 'Adding full bibliography for 7704312--7704315.cif.'
_cod_database_code 7704314
_shelx_shelxl_version_number 2018/3
_shelx_space_group_comment
;
The symmetry employed for this shelxl refinement is uniquely defined
by the following loop, which should always be used as a source of
symmetry information in preference to the above space-group names.
They are only intended as comments.
;
_shelx_estimated_absorpt_t_max 0.792
_shelx_estimated_absorpt_t_min 0.792
_reflns_odcompleteness_completeness 99.30
_reflns_odcompleteness_iscentric 1
_reflns_odcompleteness_theta 66.97
_olex2_refinement_description
;
1. Others
 Fixed Uiso: H00U(0.036) H00W(0.033) H00Y(0.039) H011(0.039) H012(0.038)
 H013(0.041) H01A(0.05) H01B(0.05) H016(0.037) H017(0.042) H019(0.039)
 H01C(0.043) H01D(0.049) H01E(0.049) H01F(0.04) H01G(0.047) H01H(0.045)
 H01I(0.045) H01J(0.045) H01K(0.045) H01L(0.046) H01M(0.044) H01N(0.044)
 H01O(0.045) H01P(0.045) H01Q(0.042) H01R(0.04) H01S(0.04) H01T(0.046)
 H01U(0.046) H01V(0.054) H01W(0.051) H01X(0.054) H01Y(0.055) H01Z(0.044)
 H(0.044) H01(0.037) HA(0.037) H0AA(0.044) HB(0.044) H02A(0.043) H02B(0.043)
 H1A(0.033) H1B(0.033) H2A(0.029) H2B(0.029) H4A(0.051) H4B(0.051) H5A(0.041)
 H5B(0.041)
 Fixed X: H00U(0.884369) H00W(0.724622) H00Y(0.926735) H011(1.251757)
 H012(0.82833) H013(0.43857) H01A(1.234593) H01B(1.183516) H016(1.018545)
 H017(1.329513) H019(0.691244) H01C(0.319691) H01D(0.961915) H01E(0.985789)
 H01F(0.831103) H01G(0.439689) H01H(0.559422) H01I(0.572637) H01J(0.937926)
 H01K(0.813652) H01L(0.578159) H01M(1.360465) H01N(1.277506) H01O(0.806227)
 H01P(0.818198) H01Q(0.487625) H01R(0.807227) H01S(0.656111) H01T(1.087593)
 H01U(0.920578) H01V(0.221839) H01W(0.354035) H01X(0.442797) H01Y(0.173034)
 H01Z(0.018355) H(0.12438) H01(0.221334) HA(0.329595) H0AA(0.057811)
 HB(0.072767) H02A(0.33277) H02B(0.261434) H1A(0.037419) H1B(-0.017905)
 H2A(0.373906) H2B(0.401939) H4A(0.17057) H4B(0.03882) H5A(0.156456)
 H5B(0.193309)
 Fixed Y: H00U(0.290909) H00W(0.589853) H00Y(0.792818) H011(0.379089)
 H012(0.216182) H013(0.932648) H01A(-0.104784) H01B(-0.035644) H016(0.633856)
 H017(0.196952) H019(-0.03237) H01C(0.794245) H01D(-0.062572) H01E(-0.162727)
 H01F(-0.131088) H01G(0.312536) H01H(0.977711) H01I(1.029846) H01J(1.010152)
 H01K(1.045972) H01L(0.183248) H01M(0.055588) H01N(0.003806) H01O(1.085467)
 H01P(0.986663) H01Q(0.598978) H01R(0.892071) H01S(0.893194) H01T(-0.130843)
 H01U(-0.184283) H01V(0.66173) H01W(0.435872) H01X(0.26941) H01Y(0.624572)
 H01Z(0.477666) H(0.496879) H01(0.606813) HA(0.544899) H0AA(0.34033)
 HB(0.344928) H02A(0.409336) H02B(0.299176) H1A(0.373878) H1B(0.425797)
 H2A(0.490396) H2B(0.413742) H4A(0.571226) H4B(0.537422) H5A(0.340614)
 H5B(0.444597)
 Fixed Z: H00U(0.422277) H00W(0.581857) H00Y(0.891957) H011(0.593931)
 H012(0.263945) H013(0.664982) H01A(0.427242) H01B(0.49997) H016(0.780017)
 H017(0.52754) H019(0.076987) H01C(0.490415) H01D(0.417528) H01E(0.40103)
 H01F(0.171891) H01G(0.090916) H01H(0.852069) H01I(0.789069) H01J(0.923027)
 H01K(0.964963) H01L(-0.109559) H01M(0.458223) H01N(0.363961) H01O(0.849769)
 H01P(0.792341) H01Q(0.524732) H01R(0.960809) H01S(0.913884) H01T(0.279931)
 H01U(0.26855) H01V(0.192277) H01W(0.170024) H01X(-0.21384) H01Y(0.009938)
 H01Z(-0.197064) H(-0.2555) H01(-0.119817) HA(-0.146712) H0AA(-0.295558) HB(-
 0.203349) H02A(-0.250911) H02B(-0.28479) H1A(-0.180431) H1B(-0.235953) H2A(-
 0.167898) H2B(-0.246161) H4A(-0.139939) H4B(-0.100586) H5A(-0.288921) H5B(-
 0.285036)
;
_olex2_submission_special_instructions 'No special instructions were received'
_oxdiff_exptl_absorpt_empirical_details
;
Empirical correction (ABSPACK) includes:
- Absorption correction using spherical harmonics
- Frame scaling
;
_oxdiff_exptl_absorpt_empirical_full_max 4.269
_oxdiff_exptl_absorpt_empirical_full_min 0.303

loop_
_space_group_symop_operation_xyz
'x, y, z'
'-x, -y, -z'

loop_
_atom_site_label
_atom_site_type_symbol
_atom_site_fract_x
_atom_site_fract_y
_atom_site_fract_z
_atom_site_U_iso_or_equiv
_atom_site_adp_type
_atom_site_occupancy
_atom_site_site_symmetry_order
_atom_site_calc_flag
_atom_site_refinement_flags_posn
_atom_site_refinement_flags_adp
_atom_site_refinement_flags_occupancy
_atom_site_disorder_assembly
_atom_site_disorder_group
Ag01 Ag 0.98297(6) 0.48262(4) 0.58814(3) 0.03147(18) Uani 1 1 d . . . . .
Ag02 Ag 0.64092(7) 0.17409(4) 0.08238(4) 0.03690(19) Uani 1 1 d . . . . .
Ag03 Ag 0.33411(8) 0.60383(4) 0.34489(4) 0.0412(2) Uani 1 1 d . . . . .
Cu04 Cu 1.00337(12) 0.09116(7) 0.35322(7) 0.0286(3) Uani 1 1 d . . . . .
Cu05 Cu 0.63278(12) 0.77456(8) 0.72281(7) 0.0304(3) Uani 1 1 d . . . . .
Cu06 Cu 0.29484(13) 0.40973(8) -0.04014(7) 0.0325(3) Uani 1 1 d . . . . .
O007 O 0.4532(7) 0.6963(4) 0.7725(3) 0.0386(13) Uani 1 1 d . . . . .
O008 O 0.0940(8) 0.1947(4) -0.0399(4) 0.0444(14) Uani 1 1 d . . . . .
N009 N 1.0298(7) 0.2192(4) 0.4345(4) 0.0281(12) Uani 1 1 d . . . . .
N00A N 0.8650(7) 0.0934(4) 0.2598(4) 0.0280(12) Uani 1 1 d . . . . .
N00B N 0.5617(7) 0.8917(5) 0.7360(4) 0.0338(14) Uani 1 1 d . . . . .
N00C N 1.0547(7) 0.3670(4) 0.5200(4) 0.0299(12) Uani 1 1 d . . . . .
O00D O 0.2395(7) 0.6264(5) 0.6840(4) 0.0500(15) Uani 1 1 d . . . . .
N00E N 0.8916(7) 0.5859(4) 0.6622(4) 0.0292(12) Uani 1 1 d . . . . .
N00F N 0.9515(8) -0.0474(5) 0.2804(4) 0.0337(14) Uani 1 1 d . . . . .
O00G O -0.0776(8) 0.2542(5) 0.0067(5) 0.0531(17) Uani 1 1 d . . . . .
N00H N 0.3655(8) 0.6235(5) 0.7149(4) 0.0370(15) Uani 1 1 d . . . . .
N00I N 0.7568(7) 0.6864(4) 0.6959(4) 0.0290(12) Uani 1 1 d . . . . .
N00J N 0.7695(7) 0.8246(5) 0.8366(4) 0.0324(13) Uani 1 1 d . . . . .
N00K N 0.5048(7) 0.7269(5) 0.6089(4) 0.0339(14) Uani 1 1 d . . . . .
O00L O 0.0505(7) 0.3103(5) -0.0707(4) 0.0506(17) Uani 1 1 d . . . . .
N00M N 0.7359(7) 0.1085(5) 0.1527(4) 0.0316(13) Uani 1 1 d . . . . .
N00N N 1.1858(7) 0.1001(5) 0.4307(4) 0.0325(13) Uani 1 1 d . . . . .
O00O O 0.4034(8) 0.5501(4) 0.6877(5) 0.0544(17) Uani 1 1 d . . . . .
N00P N 0.3834(8) 0.6737(5) 0.4760(4) 0.0364(14) Uani 1 1 d . . . . .
N00Q N 0.4083(7) 0.3249(5) -0.0205(4) 0.0331(13) Uani 1 1 d . . . . .
N00R N 0.2879(9) 0.4770(5) 0.0787(4) 0.0388(15) Uani 1 1 d . . . . .
N00S N 0.0214(8) 0.2530(5) -0.0345(5) 0.0402(16) Uani 1 1 d . . . . .
N00T N 0.2256(10) 0.5167(5) -0.0572(5) 0.0463(19) Uani 1 1 d . . . . .
C00U C 0.9727(9) 0.2920(5) 0.4530(5) 0.0303(14) Uani 1 1 d . . . . .
H00U H 0.884369 0.290909 0.422277 0.036 Uiso 1 1 calc R . . . .
N00V N 0.2982(10) 0.5567(6) 0.2141(5) 0.0480(19) Uani 1 1 d . . . . .
C00W C 0.7801(8) 0.6162(5) 0.6366(4) 0.0276(14) Uani 1 1 d . . . . .
H00W H 0.724622 0.589853 0.581857 0.033 Uiso 1 1 calc R . . . .
N00X N 0.5338(9) 0.2316(5) 0.0086(4) 0.0398(15) Uani 1 1 d . . . . .
C00Y C 0.8618(9) 0.7781(5) 0.8416(5) 0.0325(15) Uani 1 1 d . . . . .
H00Y H 0.926735 0.792818 0.891957 0.039 Uiso 1 1 calc R . . . .
C010 C 1.1593(9) 0.2488(5) 0.4944(5) 0.0322(15) Uani 1 1 d . . . . .
C011 C 1.1747(9) 0.3415(6) 0.5479(5) 0.0328(15) Uani 1 1 d . . . . .
H011 H 1.251757 0.379089 0.593931 0.039 Uiso 1 1 calc R . . . .
C012 C 0.8130(9) 0.1523(6) 0.2321(5) 0.0316(15) Uani 1 1 d . . . . .
H012 H 0.828330 0.216182 0.263945 0.038 Uiso 1 1 calc R . . . .
C013 C 0.4764(8) 0.8835(6) 0.6680(5) 0.0338(16) Uani 1 1 d . . . . .
H013 H 0.438570 0.932648 0.664982 0.041 Uiso 1 1 calc R . . . .
C014 C 0.8623(8) 0.7026(5) 0.7672(4) 0.0301(15) Uani 1 1 d . . . . .
C015 C 1.1812(11) -0.0572(6) 0.4403(6) 0.0421(19) Uani 1 1 d . . . . .
H01A H 1.234593 -0.104784 0.427242 0.050 Uiso 1 1 calc R . . . .
H01B H 1.183516 -0.035644 0.499970 0.050 Uiso 1 1 calc R . . . .
C016 C 0.9421(9) 0.6393(5) 0.7446(5) 0.0304(15) Uani 1 1 d . . . . .
H016 H 1.018545 0.633856 0.780017 0.037 Uiso 1 1 calc R . . . .
C017 C 1.2409(9) 0.1821(6) 0.4898(5) 0.0349(16) Uani 1 1 d . . . . .
H017 H 1.329513 0.196952 0.527540 0.042 Uiso 1 1 calc R . . . .
N018 N 0.3379(8) 0.3573(7) -0.1573(5) 0.0458(18) Uani 1 1 d . . . . .
C019 C 0.7373(9) 0.0158(5) 0.1289(5) 0.0327(15) Uani 1 1 d . . . . .
H019 H 0.691244 -0.032370 0.076987 0.039 Uiso 1 1 calc R . . . .
C01A C 0.3697(9) 0.7620(6) 0.5151(5) 0.0361(16) Uani 1 1 d . . . . .
H01C H 0.319691 0.794245 0.490415 0.043 Uiso 1 1 calc R . . . .
C01B C 0.4430(9) 0.7955(6) 0.5976(5) 0.0328(15) Uani 1 1 d . . . . .
C01C C 0.8181(9) 0.0065(6) 0.1945(5) 0.0313(15) Uani 1 1 d . . . . .
C01D C 0.4577(9) 0.2800(5) -0.0904(5) 0.0323(15) Uani 1 1 d . . . . .
C01E C 1.0212(10) -0.1037(6) 0.3931(5) 0.0411(19) Uani 1 1 d . . . . .
H01D H 0.961915 -0.062572 0.417528 0.049 Uiso 1 1 calc R . . . .
H01E H 0.985789 -0.162727 0.401030 0.049 Uiso 1 1 calc R . . . .
C01F C 0.8642(9) -0.0690(5) 0.2109(5) 0.0333(16) Uani 1 1 d . . . . .
H01F H 0.831103 -0.131088 0.171891 0.040 Uiso 1 1 calc R . . . .
C01G C 0.4571(10) 0.2934(6) 0.0369(5) 0.0393(18) Uani 1 1 d . . . . .
H01G H 0.439689 0.312536 0.090916 0.047 Uiso 1 1 calc R . . . .
C01H C 0.6060(9) 0.9837(6) 0.8066(5) 0.0374(17) Uani 1 1 d . . . . .
H01H H 0.559422 0.977711 0.852069 0.045 Uiso 1 1 calc R . . . .
H01I H 0.572637 1.029846 0.789069 0.045 Uiso 1 1 calc R . . . .
C01I C 0.8317(9) 1.0000(6) 0.9160(5) 0.0378(17) Uani 1 1 d . . . . .
H01J H 0.937926 1.010152 0.923027 0.045 Uiso 1 1 calc R . . . .
H01K H 0.813652 1.045972 0.964963 0.045 Uiso 1 1 calc R . . . .
C01J C 0.5340(10) 0.2221(6) -0.0729(5) 0.0384(18) Uani 1 1 d . . . . .
H01L H 0.578159 0.183248 -0.109559 0.046 Uiso 1 1 calc R . . . .
C01K C 1.2633(9) 0.0271(6) 0.4211(5) 0.0363(17) Uani 1 1 d . . . . .
H01M H 1.360465 0.055588 0.458223 0.044 Uiso 1 1 calc R . . . .
H01N H 1.277506 0.003806 0.363961 0.044 Uiso 1 1 calc R . . . .
C01L C 0.7736(9) 1.0179(6) 0.8374(5) 0.0373(17) Uani 1 1 d . . . . .
H01O H 0.806227 1.085467 0.849769 0.045 Uiso 1 1 calc R . . . .
H01P H 0.818198 0.986663 0.792341 0.045 Uiso 1 1 calc R . . . .
C01M C 0.4635(9) 0.6558(6) 0.5349(5) 0.0354(16) Uani 1 1 d . . . . .
H01Q H 0.487625 0.598978 0.524732 0.042 Uiso 1 1 calc R . . . .
C01N C 0.2379(10) 0.5567(6) 0.0863(6) 0.0405(18) Uani 1 1 d . . . . .
C01O C 0.7596(9) 0.8998(5) 0.9118(5) 0.0335(16) Uani 1 1 d . . . . .
H01R H 0.807227 0.892071 0.960809 0.040 Uiso 1 1 calc R . . . .
H01S H 0.656111 0.893194 0.913884 0.040 Uiso 1 1 calc R . . . .
C01P C 0.9968(10) -0.1247(6) 0.2988(5) 0.0381(17) Uani 1 1 d . . . . .
H01T H 1.087593 -0.130843 0.279931 0.046 Uiso 1 1 calc R . . . .
H01U H 0.920578 -0.184283 0.268550 0.046 Uiso 1 1 calc R . . . .
C01Q C 0.2466(12) 0.6053(6) 0.1696(6) 0.045(2) Uani 1 1 d . . . . .
H01V H 0.221839 0.661730 0.192277 0.054 Uiso 1 1 calc R . . . .
O01S O 0.5295(19) 0.7952(8) 0.3483(10) 0.0537(11) Uani 0.463(8) 1 d D U P A 1
O01W O 0.5143(17) 0.9333(9) 0.4048(7) 0.0537(11) Uani 0.463(8) 1 d D . P A 1
C01T C 0.3196(11) 0.4814(6) 0.1565(5) 0.0424(19) Uani 1 1 d . . . . .
H01W H 0.354035 0.435872 0.170024 0.051 Uiso 1 1 calc R . . . .
C01U C 0.4154(10) 0.2985(7) -0.1638(6) 0.045(2) Uani 1 1 d . . . . .
H01X H 0.442797 0.269410 -0.213840 0.054 Uiso 1 1 calc R . . . .
C01V C 0.2067(11) 0.5730(6) 0.0097(6) 0.045(2) Uani 1 1 d . . . . .
H01Y H 0.173034 0.624572 0.009938 0.055 Uiso 1 1 calc R . . . .
O2 O 0.5890(15) 0.8920(12) 0.2962(10) 0.0537(11) Uani 0.463(8) 1 d D U P A 1
C01X C 0.1146(14) 0.4752(9) -0.2097(7) 0.037(3) Uani 0.730(16) 1 d . . P B 1
H01Z H 0.018355 0.477666 -0.197064 0.044 Uiso 0.730(16) 1 calc R . P B 1
H H 0.124380 0.496879 -0.255500 0.044 Uiso 0.730(16) 1 calc R . P B 1
C01Y C 0.2328(12) 0.5435(7) -0.1334(6) 0.031(3) Uani 0.730(16) 1 d . . P B 1
H01 H 0.221334 0.606813 -0.119817 0.037 Uiso 0.730(16) 1 calc R . P B 1
HA H 0.329595 0.544899 -0.146712 0.037 Uiso 0.730(16) 1 calc R . P B 1
C01Z C 0.1181(16) 0.3737(9) -0.2392(7) 0.037(3) Uani 0.730(16) 1 d . . P B 1
H0AA H 0.057811 0.340330 -0.295558 0.044 Uiso 0.730(16) 1 calc R . P B 1
HB H 0.072767 0.344928 -0.203349 0.044 Uiso 0.730(16) 1 calc R . P B 1
C020 C 0.2692(13) 0.3588(8) -0.2399(7) 0.036(3) Uani 0.730(16) 1 d . . P B 1
H02A H 0.332770 0.409336 -0.250911 0.043 Uiso 0.730(16) 1 calc R . P B 1
H02B H 0.261434 0.299176 -0.284790 0.043 Uiso 0.730(16) 1 calc R . P B 1
O1 O 0.6176(10) 0.9203(9) 0.3415(10) 0.0537(11) Uani 0.537(8) 1 d D . P A 2
O3 O 0.4640(16) 0.8026(8) 0.3664(8) 0.0537(11) Uani 0.537(8) 1 d D . P A 2
O00Z O 0.3793(11) 0.8527(9) 0.2838(7) 0.0537(11) Uani 0.537(8) 1 d D . P A 2
N1 N 0.4955(8) 0.8645(5) 0.3352(5) 0.0537(11) Uani 1 1 d D . . . .
C1 C 0.068(3) 0.425(2) -0.1997(16) 0.027(7) Uani 0.270(16) 1 d . . P B 2
H1A H 0.037419 0.373878 -0.180431 0.033 Uiso 0.270(16) 1 calc R . P B 2
H1B H -0.017905 0.425797 -0.235953 0.033 Uiso 0.270(16) 1 calc R . P B 2
C2 C 0.337(3) 0.4248(18) -0.2067(15) 0.024(6) Uani 0.270(16) 1 d . . P B 2
H2A H 0.373906 0.490396 -0.167898 0.029 Uiso 0.270(16) 1 calc R . P B 2
H2B H 0.401939 0.413742 -0.246161 0.029 Uiso 0.270(16) 1 calc R . P B 2
C4 C 0.123(3) 0.521(3) -0.122(2) 0.042(8) Uani 0.270(16) 1 d . . P B 2
H4A H 0.170570 0.571226 -0.139939 0.051 Uiso 0.270(16) 1 calc R . P B 2
H4B H 0.038820 0.537422 -0.100586 0.051 Uiso 0.270(16) 1 calc R . P B 2
C5 C 0.189(4) 0.407(3) -0.2508(19) 0.034(7) Uani 0.270(16) 1 d . . P B 2
H5A H 0.156456 0.340614 -0.288921 0.041 Uiso 0.270(16) 1 calc R . P B 2
H5B H 0.193309 0.444597 -0.285036 0.041 Uiso 0.270(16) 1 calc R . P B 2

loop_
_atom_site_aniso_label
_atom_site_aniso_U_11
_atom_site_aniso_U_22
_atom_site_aniso_U_33
_atom_site_aniso_U_23
_atom_site_aniso_U_13
_atom_site_aniso_U_12
Ag01 0.0417(3) 0.0307(3) 0.0241(3) 0.0127(2) 0.0064(2) 0.0109(2)
Ag02 0.0441(4) 0.0426(3) 0.0361(3) 0.0266(3) 0.0112(3) 0.0159(3)
Ag03 0.0541(4) 0.0425(3) 0.0325(3) 0.0205(3) 0.0131(3) 0.0125(3)
Cu04 0.0356(6) 0.0281(5) 0.0284(5) 0.0171(4) 0.0100(4) 0.0095(4)
Cu05 0.0332(6) 0.0315(6) 0.0280(5) 0.0139(4) 0.0067(4) 0.0074(4)
Cu06 0.0392(6) 0.0360(6) 0.0279(6) 0.0206(5) 0.0036(5) 0.0099(5)
O007 0.042(3) 0.041(3) 0.025(3) 0.010(2) 0.008(2) 0.000(2)
O008 0.058(4) 0.038(3) 0.045(3) 0.020(3) 0.017(3) 0.019(3)
N009 0.034(3) 0.029(3) 0.026(3) 0.014(2) 0.010(2) 0.012(2)
N00A 0.033(3) 0.029(3) 0.028(3) 0.016(2) 0.011(2) 0.009(2)
N00B 0.033(3) 0.031(3) 0.040(4) 0.019(3) 0.013(3) 0.003(3)
N00C 0.042(3) 0.025(3) 0.023(3) 0.006(2) 0.011(2) 0.012(3)
O00D 0.037(3) 0.051(4) 0.058(4) 0.016(3) 0.004(3) 0.014(3)
N00E 0.042(3) 0.026(3) 0.021(3) 0.005(2) 0.013(2) 0.016(3)
N00F 0.044(4) 0.031(3) 0.037(3) 0.021(3) 0.017(3) 0.014(3)
O00G 0.061(4) 0.062(4) 0.063(4) 0.042(4) 0.029(3) 0.029(3)
N00H 0.044(4) 0.039(4) 0.034(3) 0.024(3) 0.012(3) 0.006(3)
N00I 0.030(3) 0.034(3) 0.024(3) 0.016(2) 0.002(2) 0.006(2)
N00J 0.034(3) 0.033(3) 0.034(3) 0.016(3) 0.012(3) 0.006(3)
N00K 0.032(3) 0.041(3) 0.033(3) 0.021(3) 0.006(3) 0.009(3)
O00L 0.046(3) 0.053(4) 0.053(4) 0.038(3) -0.003(3) -0.004(3)
N00M 0.035(3) 0.038(3) 0.030(3) 0.020(3) 0.009(3) 0.012(3)
N00N 0.034(3) 0.037(3) 0.035(3) 0.025(3) 0.008(3) 0.010(3)
O00O 0.054(4) 0.034(3) 0.080(5) 0.023(3) 0.014(4) 0.020(3)
N00P 0.040(4) 0.036(3) 0.035(3) 0.018(3) 0.007(3) 0.007(3)
N00Q 0.040(3) 0.037(3) 0.028(3) 0.020(3) 0.007(3) 0.010(3)
N00R 0.054(4) 0.035(3) 0.039(4) 0.023(3) 0.016(3) 0.018(3)
N00S 0.046(4) 0.031(3) 0.039(4) 0.018(3) -0.002(3) 0.000(3)
N00T 0.068(5) 0.026(3) 0.035(4) 0.011(3) -0.014(3) 0.009(3)
C00U 0.034(4) 0.033(4) 0.027(3) 0.014(3) 0.009(3) 0.010(3)
N00V 0.076(6) 0.042(4) 0.037(4) 0.023(3) 0.023(4) 0.021(4)
C00W 0.030(3) 0.036(4) 0.019(3) 0.008(3) 0.008(3) 0.016(3)
N00X 0.053(4) 0.051(4) 0.031(3) 0.025(3) 0.013(3) 0.027(3)
C00Y 0.037(4) 0.033(4) 0.025(3) 0.013(3) 0.003(3) 0.003(3)
C010 0.034(4) 0.034(4) 0.032(4) 0.021(3) 0.005(3) 0.004(3)
C011 0.039(4) 0.038(4) 0.031(4) 0.021(3) 0.011(3) 0.014(3)
C012 0.036(4) 0.033(4) 0.032(4) 0.020(3) 0.011(3) 0.009(3)
C013 0.028(4) 0.042(4) 0.040(4) 0.027(3) 0.008(3) 0.008(3)
C014 0.032(4) 0.033(4) 0.023(3) 0.014(3) 0.004(3) 0.002(3)
C015 0.056(5) 0.046(5) 0.040(4) 0.030(4) 0.013(4) 0.020(4)
C016 0.035(4) 0.030(3) 0.024(3) 0.011(3) 0.002(3) 0.004(3)
C017 0.034(4) 0.038(4) 0.037(4) 0.024(3) 0.004(3) 0.004(3)
N018 0.041(4) 0.083(6) 0.038(4) 0.046(4) 0.013(3) 0.026(4)
C019 0.039(4) 0.033(4) 0.028(4) 0.013(3) 0.010(3) 0.008(3)
C01A 0.034(4) 0.043(4) 0.041(4) 0.023(4) 0.012(3) 0.017(3)
C01B 0.035(4) 0.041(4) 0.034(4) 0.026(3) 0.012(3) 0.011(3)
C01C 0.036(4) 0.038(4) 0.029(4) 0.020(3) 0.012(3) 0.013(3)
C01D 0.039(4) 0.035(4) 0.026(3) 0.016(3) 0.008(3) 0.009(3)
C01E 0.056(5) 0.041(4) 0.042(4) 0.030(4) 0.021(4) 0.016(4)
C01F 0.046(4) 0.031(4) 0.030(4) 0.016(3) 0.014(3) 0.014(3)
C01G 0.056(5) 0.045(4) 0.034(4) 0.025(3) 0.015(4) 0.027(4)
C01H 0.043(4) 0.030(4) 0.038(4) 0.014(3) 0.010(3) 0.006(3)
C01I 0.040(4) 0.038(4) 0.030(4) 0.013(3) 0.005(3) 0.000(3)
C01J 0.053(5) 0.044(4) 0.032(4) 0.022(3) 0.018(4) 0.024(4)
C01K 0.038(4) 0.039(4) 0.044(4) 0.023(3) 0.016(3) 0.019(3)
C01L 0.041(4) 0.031(4) 0.034(4) 0.014(3) 0.009(3) -0.003(3)
C01M 0.040(4) 0.033(4) 0.034(4) 0.016(3) 0.006(3) 0.008(3)
C01N 0.052(5) 0.036(4) 0.039(4) 0.022(3) 0.008(4) 0.012(4)
C01O 0.045(4) 0.031(4) 0.026(3) 0.006(3) 0.018(3) 0.014(3)
C01P 0.048(5) 0.034(4) 0.040(4) 0.021(3) 0.010(4) 0.016(3)
C01Q 0.064(6) 0.039(4) 0.044(5) 0.027(4) 0.015(4) 0.017(4)
O01S 0.0538(11) 0.0537(11) 0.0537(11) 0.0204(5) 0.0114(3) 0.0152(4)
O01W 0.0538(11) 0.0537(11) 0.0537(11) 0.0204(5) 0.0114(3) 0.0152(4)
C01T 0.065(6) 0.040(4) 0.037(4) 0.025(4) 0.023(4) 0.022(4)
C01U 0.043(5) 0.067(6) 0.037(4) 0.033(4) 0.009(4) 0.017(4)
C01V 0.056(5) 0.035(4) 0.044(5) 0.018(4) -0.010(4) 0.016(4)
O2 0.0538(11) 0.0537(11) 0.0537(11) 0.0204(5) 0.0114(3) 0.0152(4)
C01X 0.043(6) 0.035(6) 0.034(6) 0.021(5) 0.001(5) 0.006(5)
C01Y 0.040(6) 0.031(5) 0.025(5) 0.016(4) 0.001(4) 0.008(4)
C01Z 0.050(8) 0.045(6) 0.019(5) 0.017(5) 0.002(5) 0.017(6)
C020 0.047(6) 0.037(6) 0.024(5) 0.017(5) 0.001(5) 0.008(5)
O1 0.0538(11) 0.0537(11) 0.0537(11) 0.0204(5) 0.0114(3) 0.0152(4)
O3 0.0538(11) 0.0537(11) 0.0537(11) 0.0204(5) 0.0114(3) 0.0152(4)
O00Z 0.0538(11) 0.0537(11) 0.0537(11) 0.0204(5) 0.0114(3) 0.0152(4)
N1 0.0538(11) 0.0537(11) 0.0537(11) 0.0204(5) 0.0114(3) 0.0152(4)
C1 0.018(11) 0.041(16) 0.024(13) 0.022(12) -0.007(10) 0.002(11)
C2 0.030(13) 0.028(14) 0.019(11) 0.015(10) 0.012(10) 0.002(11)
C4 0.038(17) 0.07(2) 0.051(19) 0.041(17) 0.032(15) 0.031(15)
C5 0.034(15) 0.06(2) 0.033(15) 0.037(15) 0.024(13) 0.025(15)

loop_
_atom_type_symbol
_atom_type_description
_atom_type_scat_dispersion_real
_atom_type_scat_dispersion_imag
_atom_type_scat_source
C C 0.0181 0.0091 'International Tables Vol C Tables 4.2.6.8 and 6.1.1.4'
H H 0.0000 0.0000 'International Tables Vol C Tables 4.2.6.8 and 6.1.1.4'
Ag Ag 0.1306 4.2820 'International Tables Vol C Tables 4.2.6.8 and 6.1.1.4'
Cu Cu -1.9646 0.5888 'International Tables Vol C Tables 4.2.6.8 and 6.1.1.4'
N N 0.0311 0.0180 'International Tables Vol C Tables 4.2.6.8 and 6.1.1.4'
O O 0.0492 0.0322 'International Tables Vol C Tables 4.2.6.8 and 6.1.1.4'

loop_
_geom_angle_atom_site_label_1
_geom_angle_atom_site_label_2
_geom_angle_atom_site_label_3
_geom_angle
_geom_angle_site_symmetry_1
_geom_angle_site_symmetry_3
_geom_angle_publ_flag
N00C Ag01 Ag01 77.30(17) . 2_766 ?
N00C Ag01 N00E 172.1(2) . . ?
N00E Ag01 Ag01 108.87(17) . 2_766 ?
N00M Ag02 N00X 176.1(3) . . ?
N00V Ag03 N00P 170.5(3) . . ?
N009 Cu04 N00A 99.0(3) . . ?
N009 Cu04 N00F 170.3(3) . . ?
N009 Cu04 N00N 82.5(3) . . ?
N00A Cu04 N00F 82.6(3) . . ?
N00A Cu04 N00N 163.9(3) . . ?
N00N Cu04 N00F 98.7(3) . . ?
N00B Cu05 O007 98.7(2) . . ?
N00I Cu05 O007 101.8(2) . . ?
N00I Cu05 N00B 159.5(3) . . ?
N00I Cu05 N00J 82.0(3) . . ?
N00I Cu05 N00K 97.1(3) . . ?
N00J Cu05 O007 89.4(2) . . ?
N00J Cu05 N00B 97.9(3) . . ?
N00K Cu05 O007 92.8(2) . . ?
N00K Cu05 N00B 82.3(3) . . ?
N00K Cu05 N00J 177.8(3) . . ?
N00Q Cu06 O00L 100.1(3) . . ?
N00Q Cu06 N00R 97.2(3) . . ?
N00Q Cu06 N00T 166.7(3) . . ?
N00Q Cu06 N018 81.8(3) . . ?
N00R Cu06 O00L 92.5(3) . . ?
N00R Cu06 N00T 83.4(3) . . ?
N00R Cu06 N018 169.9(3) . . ?
N00T Cu06 O00L 93.2(3) . . ?
N00T Cu06 N018 95.3(3) . . ?
N018 Cu06 O00L 97.6(3) . . ?
N00H O007 Cu05 112.0(4) . . ?
C00U N009 Cu04 143.6(5) . . ?
C00U N009 C010 105.6(6) . . ?
C010 N009 Cu04 110.7(5) . . ?
C012 N00A Cu04 142.2(5) . . ?
C012 N00A C01C 106.0(6) . . ?
C01C N00A Cu04 111.2(5) . . ?
C013 N00B Cu05 112.7(6) . . ?
C013 N00B C01H 117.8(7) . . ?
C01H N00B Cu05 129.1(5) . . ?
C00U N00C Ag01 125.5(5) . . ?
C00U N00C C011 106.3(6) . . ?
C011 N00C Ag01 126.1(5) . . ?
C00W N00E Ag01 127.7(5) . . ?
C00W N00E C016 106.0(6) . . ?
C016 N00E Ag01 126.2(5) . . ?
C01F N00F Cu04 112.9(5) . . ?
C01F N00F C01P 118.1(7) . . ?
C01P N00F Cu04 128.9(5) . . ?
O007 N00H O00D 119.8(7) . . ?
O00O N00H O007 120.1(7) . . ?
O00O N00H O00D 120.1(7) . . ?
C00W N00I Cu05 144.7(5) . . ?
C00W N00I C014 104.4(6) . . ?
C014 N00I Cu05 110.9(5) . . ?
C00Y N00J Cu05 113.9(5) . . ?
C00Y N00J C01O 119.6(7) . . ?
C01O N00J Cu05 126.2(5) . . ?
C01B N00K Cu05 111.2(5) . . ?
C01M N00K Cu05 143.8(6) . . ?
C01M N00K C01B 104.7(7) . . ?
N00S O00L Cu06 119.5(5) . . ?
C012 N00M Ag02 125.1(5) . . ?
C012 N00M C019 106.2(6) . . ?
C019 N00M Ag02 128.7(5) . . ?
C017 N00N Cu04 113.3(5) . . ?
C017 N00N C01K 119.9(7) . . ?
C01K N00N Cu04 126.6(5) . . ?
C01A N00P Ag03 123.0(5) . . ?
C01M N00P Ag03 129.4(6) . . ?
C01M N00P C01A 105.8(7) . . ?
C01D N00Q Cu06 111.7(5) . . ?
C01G N00Q Cu06 143.2(6) . . ?
C01G N00Q C01D 105.1(7) . . ?
C01N N00R Cu06 109.8(5) . . ?
C01T N00R Cu06 145.7(6) . . ?
C01T N00R C01N 104.3(7) . . ?
O008 N00S O00L 118.9(8) . . ?
O00G N00S O008 119.8(7) . . ?
O00G N00S O00L 121.3(8) . . ?
C01V N00T Cu06 112.0(6) . . ?
C01V N00T C01Y 121.0(7) . . ?
C01V N00T C4 104.8(15) . . ?
C01Y N00T Cu06 125.2(6) . . ?
C4 N00T Cu06 133.5(15) . . ?
N009 C00U N00C 113.2(7) . . ?
N009 C00U H00U 123.4 . . ?
N00C C00U H00U 123.4 . . ?
C01Q N00V Ag03 123.0(6) . . ?
C01T N00V Ag03 131.9(6) . . ?
C01T N00V C01Q 105.1(7) . . ?
N00E C00W H00W 123.3 . . ?
N00I C00W N00E 113.5(6) . . ?
N00I C00W H00W 123.3 . . ?
C01G N00X Ag02 124.1(5) . . ?
C01G N00X C01J 105.8(7) . . ?
C01J N00X Ag02 130.0(6) . . ?
N00J C00Y H00Y 121.3 . . ?
N00J C00Y C014 117.4(7) . . ?
C014 C00Y H00Y 121.3 . . ?
N009 C010 C011 107.8(7) . . ?
N009 C010 C017 116.9(7) . . ?
C011 C010 C017 135.3(7) . . ?
N00C C011 C010 107.1(7) . . ?
N00C C011 H011 126.4 . . ?
C010 C011 H011 126.4 . . ?
N00A C012 N00M 111.9(7) . . ?
N00A C012 H012 124.1 . . ?
N00M C012 H012 124.1 . . ?
N00B C013 H013 121.5 . . ?
N00B C013 C01B 117.1(7) . . ?
C01B C013 H013 121.5 . . ?
N00I C014 C00Y 115.7(7) . . ?
C016 C014 N00I 107.8(6) . . ?
C016 C014 C00Y 136.5(7) . . ?
H01A C015 H01B 107.5 . . ?
C01E C015 H01A 108.4 . . ?
C01E C015 H01B 108.5 . . ?
C01E C015 C01K 115.3(7) . . ?
C01K C015 H01A 108.4 . . ?
C01K C015 H01B 108.4 . . ?
N00E C016 C014 108.3(7) . . ?
N00E C016 H016 125.8 . . ?
C014 C016 H016 125.8 . . ?
N00N C017 C010 116.3(7) . . ?
N00N C017 H017 121.9 . . ?
C010 C017 H017 121.9 . . ?
C01U N018 Cu06 112.9(6) . . ?
C01U N018 C020 114.4(8) . . ?
C01U N018 C2 126.6(11) . . ?
C020 N018 Cu06 131.2(6) . . ?
C2 N018 Cu06 114.1(10) . . ?
N00M C019 H019 126.0 . . ?
C01C C019 N00M 107.9(7) . . ?
C01C C019 H019 126.0 . . ?
N00P C01A H01C 126.0 . . ?
N00P C01A C01B 107.9(7) . . ?
C01B C01A H01C 126.0 . . ?
N00K C01B C013 116.7(7) . . ?
C01A C01B N00K 108.2(7) . . ?
C01A C01B C013 134.9(7) . . ?
N00A C01C C01F 115.4(7) . . ?
C019 C01C N00A 108.1(7) . . ?
C019 C01C C01F 136.6(8) . . ?
N00Q C01D C01U 116.9(7) . . ?
C01J C01D N00Q 108.7(7) . . ?
C01J C01D C01U 134.3(8) . . ?
C015 C01E H01D 108.7 . . ?
C015 C01E H01E 108.7 . . ?
C015 C01E C01P 114.4(7) . . ?
H01D C01E H01E 107.6 . . ?
C01P C01E H01D 108.7 . . ?
C01P C01E H01E 108.7 . . ?
N00F C01F C01C 117.6(7) . . ?
N00F C01F H01F 121.2 . . ?
C01C C01F H01F 121.2 . . ?
N00Q C01G N00X 112.8(7) . . ?
N00Q C01G H01G 123.6 . . ?
N00X C01G H01G 123.6 . . ?
N00B C01H H01H 109.5 . . ?
N00B C01H H01I 109.5 . . ?
N00B C01H C01L 110.6(7) . . ?
H01H C01H H01I 108.1 . . ?
C01L C01H H01H 109.5 . . ?
C01L C01H H01I 109.5 . . ?
H01J C01I H01K 107.7 . . ?
C01L C01I H01J 108.9 . . ?
C01L C01I H01K 108.9 . . ?
C01O C01I H01J 108.9 . . ?
C01O C01I H01K 108.9 . . ?
C01O C01I C01L 113.6(7) . . ?
N00X C01J H01L 126.1 . . ?
C01D C01J N00X 107.7(7) . . ?
C01D C01J H01L 126.1 . . ?
N00N C01K C015 113.7(7) . . ?
N00N C01K H01M 108.8 . . ?
N00N C01K H01N 108.8 . . ?
C015 C01K H01M 108.8 . . ?
C015 C01K H01N 108.8 . . ?
H01M C01K H01N 107.7 . . ?
C01H C01L C01I 115.0(6) . . ?
C01H C01L H01O 108.5 . . ?
C01H C01L H01P 108.5 . . ?
C01I C01L H01O 108.5 . . ?
C01I C01L H01P 108.5 . . ?
H01O C01L H01P 107.5 . . ?
N00K C01M N00P 113.4(7) . . ?
N00K C01M H01Q 123.3 . . ?
N00P C01M H01Q 123.3 . . ?
N00R C01N C01V 115.5(8) . . ?
C01Q C01N N00R 108.0(7) . . ?
C01Q C01N C01V 136.0(8) . . ?
N00J C01O C01I 113.5(6) . . ?
N00J C01O H01R 108.9 . . ?
N00J C01O H01S 108.9 . . ?
C01I C01O H01R 108.9 . . ?
C01I C01O H01S 108.9 . . ?
H01R C01O H01S 107.7 . . ?
N00F C01P C01E 110.5(7) . . ?
N00F C01P H01T 109.5 . . ?
N00F C01P H01U 109.5 . . ?
C01E C01P H01T 109.5 . . ?
C01E C01P H01U 109.5 . . ?
H01T C01P H01U 108.1 . . ?
N00V C01Q H01V 125.9 . . ?
C01N C01Q N00V 108.3(8) . . ?
C01N C01Q H01V 125.9 . . ?
N00R C01T N00V 114.3(8) . . ?
N00R C01T H01W 122.9 . . ?
N00V C01T H01W 122.9 . . ?
N018 C01U C01D 116.7(8) . . ?
N018 C01U H01X 121.7 . . ?
C01D C01U H01X 121.7 . . ?
N00T C01V C01N 119.3(8) . . ?
N00T C01V H01Y 120.4 . . ?
C01N C01V H01Y 120.4 . . ?
H01Z C01X H 107.4 . . ?
C01Y C01X H01Z 108.4 . . ?
C01Y C01X H 108.4 . . ?
C01Z C01X H01Z 108.4 . . ?
C01Z C01X H 108.4 . . ?
C01Z C01X C01Y 115.6(9) . . ?
N00T C01Y H01 109.1 . . ?
N00T C01Y HA 109.1 . . ?
C01X C01Y N00T 112.7(8) . . ?
C01X C01Y H01 109.1 . . ?
C01X C01Y HA 109.1 . . ?
H01 C01Y HA 107.8 . . ?
C01X C01Z H0AA 108.4 . . ?
C01X C01Z HB 108.4 . . ?
C01X C01Z C020 115.5(12) . . ?
H0AA C01Z HB 107.5 . . ?
C020 C01Z H0AA 108.4 . . ?
C020 C01Z HB 108.4 . . ?
N018 C020 H02A 109.4 . . ?
N018 C020 H02B 109.4 . . ?
C01Z C020 N018 111.3(9) . . ?
C01Z C020 H02A 109.4 . . ?
C01Z C020 H02B 109.4 . . ?
H02A C020 H02B 108.0 . . ?
O01W N1 O01S 110.0(11) . . ?
O2 N1 O01S 105.4(12) . . ?
O2 N1 O01W 106.9(12) . . ?
O1 N1 O3 130.3(11) . . ?
O1 N1 O00Z 123.0(11) . . ?
O3 N1 O00Z 106.2(10) . . ?
H1A C1 H1B 107.9 . . ?
C4 C1 H1A 109.1 . . ?
C4 C1 H1B 109.1 . . ?
C5 C1 H1A 109.1 . . ?
C5 C1 H1B 109.1 . . ?
C5 C1 C4 112(2) . . ?
N018 C2 H2A 109.8 . . ?
N018 C2 H2B 109.8 . . ?
H2A C2 H2B 108.3 . . ?
C5 C2 N018 109(2) . . ?
C5 C2 H2A 109.8 . . ?
C5 C2 H2B 109.8 . . ?
N00T C4 C1 112(2) . . ?
N00T C4 H4A 109.3 . . ?
N00T C4 H4B 109.3 . . ?
C1 C4 H4A 109.3 . . ?
C1 C4 H4B 109.3 . . ?
H4A C4 H4B 107.9 . . ?
C1 C5 H5A 107.6 . . ?
C1 C5 H5B 107.6 . . ?
C2 C5 C1 119(2) . . ?
C2 C5 H5A 107.6 . . ?
C2 C5 H5B 107.6 . . ?
H5A C5 H5B 107.0 . . ?

loop_
_geom_bond_atom_site_label_1
_geom_bond_atom_site_label_2
_geom_bond_distance
_geom_bond_site_symmetry_2
_geom_bond_publ_flag
Ag01 Ag01 3.3223(10) 2_766 ?
Ag01 N00C 2.101(6) . ?
Ag01 N00E 2.118(6) . ?
Ag02 N00M 2.085(6) . ?
Ag02 N00X 2.086(7) . ?
Ag03 N00P 2.101(7) . ?
Ag03 N00V 2.091(8) . ?
Cu04 N009 1.957(6) . ?
Cu04 N00A 1.973(6) . ?
Cu04 N00F 2.010(7) . ?
Cu04 N00N 2.005(6) . ?
Cu05 O007 2.298(6) . ?
Cu05 N00B 2.039(7) . ?
Cu05 N00I 1.978(7) . ?
Cu05 N00J 2.017(7) . ?
Cu05 N00K 1.987(7) . ?
Cu06 O00L 2.366(6) . ?
Cu06 N00Q 1.971(7) . ?
Cu06 N00R 1.987(7) . ?
Cu06 N00T 2.022(7) . ?
Cu06 N018 2.046(8) . ?
O007 N00H 1.260(9) . ?
O008 N00S 1.246(10) . ?
N009 C00U 1.325(9) . ?
N009 C010 1.383(10) . ?
N00A C012 1.329(9) . ?
N00A C01C 1.375(10) . ?
N00B C013 1.298(11) . ?
N00B C01H 1.467(10) . ?
N00C C00U 1.334(10) . ?
N00C C011 1.373(10) . ?
O00D N00H 1.266(10) . ?
N00E C00W 1.339(9) . ?
N00E C016 1.347(9) . ?
N00F C01F 1.269(11) . ?
N00F C01P 1.485(9) . ?
O00G N00S 1.245(10) . ?
N00H O00O 1.234(10) . ?
N00I C00W 1.306(9) . ?
N00I C014 1.404(9) . ?
N00J C00Y 1.269(11) . ?
N00J C01O 1.459(9) . ?
N00K C01B 1.387(10) . ?
N00K C01M 1.324(11) . ?
O00L N00S 1.259(9) . ?
N00M C012 1.338(10) . ?
N00M C019 1.368(10) . ?
N00N C017 1.283(11) . ?
N00N C01K 1.464(10) . ?
N00P C01A 1.359(11) . ?
N00P C01M 1.341(11) . ?
N00Q C01D 1.373(10) . ?
N00Q C01G 1.330(10) . ?
N00R C01N 1.399(11) . ?
N00R C01T 1.322(11) . ?
N00T C01V 1.256(13) . ?
N00T C01Y 1.521(12) . ?
N00T C4 1.43(3) . ?
C00U H00U 0.9300 . ?
N00V C01Q 1.372(11) . ?
N00V C01T 1.334(11) . ?
C00W H00W 0.9300 . ?
N00X C01G 1.335(11) . ?
N00X C01J 1.369(10) . ?
C00Y H00Y 0.9300 . ?
C00Y C014 1.424(11) . ?
C010 C011 1.393(11) . ?
C010 C017 1.418(11) . ?
C011 H011 0.9300 . ?
C012 H012 0.9300 . ?
C013 H013 0.9300 . ?
C013 C01B 1.433(12) . ?
C014 C016 1.358(11) . ?
C015 H01A 0.9700 . ?
C015 H01B 0.9700 . ?
C015 C01E 1.518(13) . ?
C015 C01K 1.534(11) . ?
C016 H016 0.9300 . ?
C017 H017 0.9300 . ?
N018 C01U 1.284(12) . ?
N018 C020 1.511(11) . ?
N018 C2 1.57(2) . ?
C019 H019 0.9300 . ?
C019 C01C 1.362(11) . ?
C01A H01C 0.9300 . ?
C01A C01B 1.376(12) . ?
C01C C01F 1.445(10) . ?
C01D C01J 1.363(11) . ?
C01D C01U 1.430(11) . ?
C01E H01D 0.9700 . ?
C01E H01E 0.9700 . ?
C01E C01P 1.533(11) . ?
C01F H01F 0.9300 . ?
C01G H01G 0.9300 . ?
C01H H01H 0.9700 . ?
C01H H01I 0.9700 . ?
C01H C01L 1.522(12) . ?
C01I H01J 0.9700 . ?
C01I H01K 0.9700 . ?
C01I C01L 1.545(11) . ?
C01I C01O 1.536(11) . ?
C01J H01L 0.9300 . ?
C01K H01M 0.9700 . ?
C01K H01N 0.9700 . ?
C01L H01O 0.9700 . ?
C01L H01P 0.9700 . ?
C01M H01Q 0.9300 . ?
C01N C01Q 1.368(13) . ?
C01N C01V 1.444(12) . ?
C01O H01R 0.9700 . ?
C01O H01S 0.9700 . ?
C01P H01T 0.9700 . ?
C01P H01U 0.9700 . ?
C01Q H01V 0.9300 . ?
O01S N1 1.278(5) . ?
O01W N1 1.275(5) . ?
C01T H01W 0.9300 . ?
C01U H01X 0.9300 . ?
C01V H01Y 0.9300 . ?
O2 N1 1.265(5) . ?
C01X H01Z 0.9700 . ?
C01X H 0.9700 . ?
C01X C01Y 1.516(15) . ?
C01X C01Z 1.501(17) . ?
C01Y H01 0.9700 . ?
C01Y HA 0.9700 . ?
C01Z H0AA 0.9700 . ?
C01Z HB 0.9700 . ?
C01Z C020 1.502(18) . ?
C020 H02A 0.9700 . ?
C020 H02B 0.9700 . ?
O1 N1 1.251(5) . ?
O3 N1 1.259(5) . ?
O00Z N1 1.266(5) . ?
C1 H1A 0.9700 . ?
C1 H1B 0.9700 . ?
C1 C4 1.56(5) . ?
C1 C5 1.55(4) . ?
C2 H2A 0.9700 . ?
C2 H2B 0.9700 . ?
C2 C5 1.43(4) . ?
C4 H4A 0.9700 . ?
C4 H4B 0.9700 . ?
C5 H5A 0.9700 . ?
C5 H5B 0.9700 . ?
